data_1526049
loop_
_publ_author_name
'Friedt, O.'
'Nakatsuji, S.'
'Braden, M.'
'Adelmann, P.'
'Andre, G.'
'Maeno, Y.'

_publ_section_title
;
 Structural and magnetic aspects of the metal-insulator transition in
 Ca2-x Srx Ru O4
;
_journal_name_full 'Physical Review, Serie 3. B - Condensed Matter (18,1978-)'
_journal_page_first 1744321
_journal_page_last 17443210
_journal_volume 63
_journal_year 2001
_chemical_formula_sum 'Ca1.5 O4 Ru Sr0.5'
_chemical_name_systematic '(Ca1.5 Sr0.5) (Ru O4)'
_space_group_IT_number 142
_symmetry_space_group_name_Hall '-I 4bd 2c'
_symmetry_space_group_name_H-M 'I 41/a c d :2'
_cell_angle_alpha 90
_cell_angle_beta 90
_cell_angle_gamma 90
_cell_formula_units_Z 8
_cell_length_a 5.3195
_cell_length_b 5.3195
_cell_length_c 25.1734
_cell_volume 712.334
_citation_journal_id_ASTM PRBMDO
_cod_data_source_file Friedt_PRBMDO_2001_1892.cif
_cod_data_source_block Ca1.5O4Ru1Sr0.5
_cod_original_cell_volume 712.3337
_cod_original_formula_sum 'Ca1.5 O4 Ru1 Sr0.5'
_cod_database_code 1526049

loop_
_symmetry_equiv_pos_as_xyz
x,y,z
-y+1/4,x+3/4,z+1/4
-x+1/2,-y,z+1/2
y+1/4,-x+1/4,z+3/4
x,-y,-z+1/2
y+1/4,x+3/4,-z+3/4
-x+1/2,y,-z
-y+1/4,-x+1/4,-z+1/4
-x,-y,-z
y-1/4,-x-3/4,-z-1/4
x-1/2,y,-z-1/2
-y-1/4,x-1/4,-z-3/4
-x,y,z-1/2
-y-1/4,-x-3/4,z-3/4
x-1/2,-y,z
y-1/4,x-1/4,z-1/4
x+1/2,y+1/2,z+1/2
-y+3/4,x+5/4,z+3/4
-x+1,-y+1/2,z+1
y+3/4,-x+3/4,z+5/4
x+1/2,-y+1/2,-z+1
y+3/4,x+5/4,-z+5/4
-x+1,y+1/2,-z+1/2
-y+3/4,-x+3/4,-z+3/4
-x+1/2,-y+1/2,-z+1/2
y+1/4,-x-1/4,-z+1/4
x,y+1/2,-z
-y+1/4,x+1/4,-z-1/4
-x+1/2,y+1/2,z
-y+1/4,-x-1/4,z-1/4
x,-y+1/2,z+1/2
y+1/4,x+1/4,z+1/4

loop_
_atom_site_label
_atom_site_type_symbol
_atom_site_fract_x
_atom_site_fract_y
_atom_site_fract_z
_atom_site_occupancy
_atom_site_U_iso_or_equiv
O2 O-2 0 0.25 0.4568 1 0.0
Ca1 Ca+2 0 0.25 0.5492 0.75 0.0
Ru1 Ru+4 0 0.25 0.375 1 0.0
Sr1 Sr+2 0 0.25 0.5492 0.25 0.0
O1 O-2 0.1933 0.4433 0.125 1 0.0
